data_1556798
loop_
_publ_author_name
'Aaker\"oy, Christer B'
'Spartz, Christine L.'
'Dembowski, Sean'
'Dwyre, Savannah'
'Desper, John'

_publ_section_title
;
 A systematic structural study of halogen bonding versus hydrogen bonding
 within competitive supramolecular systems.
;
_journal_issue 'Pt 5'
_journal_name_full IUCrJ
_journal_page_first 498
_journal_page_last 510
_journal_paper_doi 10.1107/S2052252515010854
_journal_volume 2
_journal_year 2015
_chemical_formula_moiety
;
(C6 H Br F4 O)2 (C10 H8 N2)
;
_chemical_formula_sum 'C22 H10 Br2 F8 N2 O2'
_chemical_formula_weight 646.14
_chemical_name_systematic
;
SD-1--20-12--6 (4-Br---F4-PhOH)2, 4,4-bipyridyl
;
_space_group_IT_number 14
_space_group_name_Hall '-P 2ybc'
_space_group_name_H-M_alt 'P 1 21/c 1'
_symmetry_cell_setting monoclinic
_symmetry_space_group_name_H-M 'P 1 21/c 1'
_atom_sites_solution_hydrogens geom
_atom_sites_solution_primary direct
_atom_sites_solution_secondary difmap
_audit_creation_method SHELXL-97
_cell_angle_alpha 90.00
_cell_angle_beta 90.944(7)
_cell_angle_gamma 90.00
_cell_formula_units_Z 2
_cell_length_a 13.6342(15)
_cell_length_b 5.8333(6)
_cell_length_c 13.3118(14)
_cell_measurement_reflns_used 4618
_cell_measurement_temperature 120(2)
_cell_measurement_theta_max 29.64
_cell_measurement_theta_min 2.99
_cell_volume 1058.58(19)
_computing_cell_refinement 'Bruker SAINT'
_computing_data_collection 'Bruker APEX2'
_computing_data_reduction 'Bruker SAINT'
_computing_molecular_graphics 'Bruker SHELXTL'
_computing_publication_material 'Bruker SHELXTL'
_computing_structure_refinement 'SHELXL-97 (Sheldrick, 2008)'
_computing_structure_solution 'SHELXS-97 (Sheldrick, 2008)'
_diffrn_ambient_temperature 120(2)
_diffrn_measured_fraction_theta_full 0.982
_diffrn_measured_fraction_theta_max 0.950
_diffrn_measurement_device_type 'Bruker APEX-II CCD'
_diffrn_measurement_method '\f and \w scans'
_diffrn_radiation_monochromator graphite
_diffrn_radiation_source 'fine-focus sealed tube'
_diffrn_radiation_type MoK\a
_diffrn_radiation_wavelength 0.71073
_diffrn_reflns_av_R_equivalents 0.0381
_diffrn_reflns_av_sigmaI/netI 0.0530
_diffrn_reflns_limit_h_max 19
_diffrn_reflns_limit_h_min -19
_diffrn_reflns_limit_k_max 8
_diffrn_reflns_limit_k_min -8
_diffrn_reflns_limit_l_max 19
_diffrn_reflns_limit_l_min -19
_diffrn_reflns_number 11348
_diffrn_reflns_theta_full 30.00
_diffrn_reflns_theta_max 31.51
_diffrn_reflns_theta_min 2.99
_exptl_absorpt_coefficient_mu 3.925
_exptl_absorpt_correction_T_max 0.7986
_exptl_absorpt_correction_T_min 0.3895
_exptl_absorpt_correction_type multi-scan
_exptl_absorpt_process_details SADABS
_exptl_crystal_colour colourless
_exptl_crystal_density_diffrn 2.027
_exptl_crystal_density_method 'not measured'
_exptl_crystal_description prism
_exptl_crystal_F_000 628
_exptl_crystal_size_max 0.30
_exptl_crystal_size_mid 0.14
_exptl_crystal_size_min 0.06
_refine_diff_density_max 0.555
_refine_diff_density_min -1.123
_refine_diff_density_rms 0.119
_refine_ls_extinction_method none
_refine_ls_goodness_of_fit_ref 1.057
_refine_ls_hydrogen_treatment mixed
_refine_ls_matrix_type full
_refine_ls_number_parameters 167
_refine_ls_number_reflns 3352
_refine_ls_number_restraints 0
_refine_ls_restrained_S_all 1.057
_refine_ls_R_factor_all 0.0740
_refine_ls_R_factor_gt 0.0441
_refine_ls_shift/su_max 0.001
_refine_ls_shift/su_mean 0.000
_refine_ls_structure_factor_coef Fsqd
_refine_ls_weighting_details 'calc w=1/[\s^2^(Fo^2^)+(0.0550P)^2^+0.0000P] where P=(Fo^2^+2Fc^2^)/3'
_refine_ls_weighting_scheme calc
_refine_ls_wR_factor_gt 0.1007
_refine_ls_wR_factor_ref 0.1130
_reflns_number_gt 2304
_reflns_number_total 3352
_reflns_threshold_expression >2sigma(I)
_cod_data_source_file lc5065.cif
_cod_data_source_block BrF4OH12
_cod_depositor_comments
;
The following automatic conversions were performed:

data item '_symmetry_cell_setting' value 'Monoclinic' was changed to
'monoclinic' in accordance with the
/home/saulius/struct/COD-crude-data/automatic-downloads/DataCite-retrospective/IUCr/depositions/lib/dictionaries/cif_core.dic
dictionary named 'cif_core.dic' version 2.4.2 last updated on
2011-04-26.

Automatic conversion script
Id: cif_fix_values 7556 2019-12-06 15:28:31Z antanas 
;
_cod_original_sg_symbol_H-M P2(1)/c
_cod_database_code 1556798
_publcif_datablock.id {97fd0381-36cd-4107-936e-fbf7c57aeb3c}

loop_
_symmetry_equiv_pos_as_xyz
'x, y, z'
'-x, y+1/2, -z+1/2'
'-x, -y, -z'
'x, -y-1/2, z-1/2'

loop_
_atom_site_label
_atom_site_type_symbol
_atom_site_fract_x
_atom_site_fract_y
_atom_site_fract_z
_atom_site_U_iso_or_equiv
_atom_site_adp_type
_atom_site_occupancy
_atom_site_symmetry_multiplicity
_atom_site_calc_flag
_atom_site_refinement_flags
N11 N 0.12749(15) 0.4027(3) 0.23101(15) 0.0189(4) Uani 1 1 d .
C12 C 0.0640(2) 0.2494(4) 0.1939(2) 0.0194(5) Uani 1 1 d .
H12 H 0.0536 0.1121 0.2307 0.023 Uiso 1 1 calc R
C13 C 0.0123(2) 0.2808(4) 0.10399(19) 0.0193(5) Uani 1 1 d .
H13 H -0.0324 0.1671 0.0805 0.023 Uiso 1 1 calc R
C14 C 0.02661(18) 0.4799(4) 0.04866(17) 0.0167(5) Uani 1 1 d .
C15 C 0.09434(19) 0.6371(4) 0.08707(18) 0.0183(5) Uani 1 1 d .
H15 H 0.1079 0.7738 0.0511 0.022 Uiso 1 1 calc R
C16 C 0.14178(19) 0.5942(4) 0.17746(18) 0.0203(5) Uani 1 1 d .
H16 H 0.1866 0.7054 0.2029 0.024 Uiso 1 1 calc R
C21 C 0.24544(19) 0.2443(4) 0.46171(19) 0.0179(5) Uani 1 1 d .
O21 O 0.18081(13) 0.3928(3) 0.42195(13) 0.0218(4) Uani 1 1 d .
H21 H 0.172(4) 0.381(8) 0.352(4) 0.112(17) Uiso 1 1 d .
C22 C 0.2834(2) 0.2865(4) 0.55779(19) 0.0195(5) Uani 1 1 d .
F22 F 0.25441(11) 0.4756(2) 0.60638(10) 0.0247(4) Uani 1 1 d .
C23 C 0.34722(19) 0.1357(5) 0.60452(19) 0.0215(5) Uani 1 1 d .
F23 F 0.37876(13) 0.1862(3) 0.69834(12) 0.0311(4) Uani 1 1 d .
C24 C 0.37820(18) -0.0614(4) 0.55799(19) 0.0210(5) Uani 1 1 d .
Br1 Br 0.46623(2) -0.26131(5) 0.62176(2) 0.03233(12) Uani 1 1 d .
C25 C 0.3409(2) -0.1049(4) 0.4625(2) 0.0224(6) Uani 1 1 d .
F25 F 0.36867(13) -0.2928(3) 0.41208(13) 0.0324(4) Uani 1 1 d .
C26 C 0.27619(19) 0.0434(4) 0.41656(17) 0.0192(5) Uani 1 1 d .
F26 F 0.23985(11) -0.0072(3) 0.32383(10) 0.0282(4) Uani 1 1 d .

loop_
_atom_site_aniso_label
_atom_site_aniso_U_11
_atom_site_aniso_U_22
_atom_site_aniso_U_33
_atom_site_aniso_U_23
_atom_site_aniso_U_13
_atom_site_aniso_U_12
N11 0.0204(11) 0.0204(10) 0.0159(10) 0.0010(8) 0.0013(9) 0.0003(9)
C12 0.0213(13) 0.0196(13) 0.0174(11) 0.0041(9) 0.0025(10) -0.0007(10)
C13 0.0225(13) 0.0196(13) 0.0158(11) 0.0009(9) -0.0007(10) -0.0020(11)
C14 0.0188(12) 0.0186(11) 0.0127(10) -0.0013(9) 0.0014(9) 0.0013(10)
C15 0.0222(13) 0.0165(12) 0.0162(11) 0.0020(9) -0.0011(10) -0.0021(11)
C16 0.0254(14) 0.0183(12) 0.0171(12) -0.0010(9) -0.0016(10) -0.0023(11)
C21 0.0179(12) 0.0209(13) 0.0149(11) 0.0024(9) 0.0000(9) -0.0026(10)
O21 0.0261(10) 0.0234(9) 0.0158(8) 0.0015(7) -0.0013(8) 0.0058(8)
C22 0.0215(13) 0.0210(13) 0.0160(11) -0.0019(9) 0.0025(10) 0.0000(11)
F22 0.0315(9) 0.0247(8) 0.0179(7) -0.0046(6) -0.0012(7) 0.0030(7)
C23 0.0207(13) 0.0282(14) 0.0156(11) 0.0044(10) -0.0023(10) -0.0059(12)
F23 0.0361(10) 0.0375(9) 0.0192(8) 0.0013(7) -0.0122(7) -0.0014(8)
C24 0.0178(12) 0.0207(12) 0.0245(13) 0.0064(10) -0.0014(11) -0.0012(11)
Br1 0.02364(18) 0.02969(19) 0.0434(2) 0.01450(12) -0.00643(14) 0.00230(12)
C25 0.0227(13) 0.0196(12) 0.0251(13) -0.0012(10) 0.0030(11) 0.0023(11)
F25 0.0387(11) 0.0226(8) 0.0361(10) -0.0041(7) 0.0029(9) 0.0073(8)
C26 0.0221(13) 0.0215(12) 0.0139(11) -0.0008(9) 0.0008(10) -0.0049(11)
F26 0.0403(10) 0.0277(8) 0.0164(7) -0.0045(6) -0.0060(7) 0.0034(8)

loop_
_atom_type_symbol
_atom_type_description
_atom_type_scat_dispersion_real
_atom_type_scat_dispersion_imag
_atom_type_scat_source
C C 0.0033 0.0016 'International Tables Vol C Tables 4.2.6.8 and 6.1.1.4'
H H 0.0000 0.0000 'International Tables Vol C Tables 4.2.6.8 and 6.1.1.4'
N N 0.0061 0.0033 'International Tables Vol C Tables 4.2.6.8 and 6.1.1.4'
O O 0.0106 0.0060 'International Tables Vol C Tables 4.2.6.8 and 6.1.1.4'
F F 0.0171 0.0103 'International Tables Vol C Tables 4.2.6.8 and 6.1.1.4'
Br Br -0.2901 2.4595 'International Tables Vol C Tables 4.2.6.8 and 6.1.1.4'

loop_
_geom_angle_atom_site_label_1
_geom_angle_atom_site_label_2
_geom_angle_atom_site_label_3
_geom_angle
_geom_angle_site_symmetry_3
C12 N11 C16 117.5(2) .
N11 C12 C13 123.1(2) .
N11 C12 H12 118.4 .
C13 C12 H12 118.4 .
C14 C13 C12 119.5(2) .
C14 C13 H13 120.2 .
C12 C13 H13 120.2 .
C13 C14 C15 117.0(2) .
C13 C14 C14 121.4(3) 3_565
C15 C14 C14 121.7(3) 3_565
C16 C15 C14 120.0(2) .
C16 C15 H15 120.0 .
C14 C15 H15 120.0 .
N11 C16 C15 123.0(2) .
N11 C16 H16 118.5 .
C15 C16 H16 118.5 .
O21 C21 C26 125.3(2) .
O21 C21 C22 118.7(2) .
C26 C21 C22 115.9(2) .
C21 O21 H21 115(3) .
F22 C22 C23 119.7(2) .
F22 C22 C21 118.7(2) .
C23 C22 C21 121.6(2) .
F23 C23 C24 120.3(2) .
F23 C23 C22 117.9(2) .
C24 C23 C22 121.8(2) .
C23 C24 C25 117.1(2) .
C23 C24 Br1 121.13(19) .
C25 C24 Br1 121.8(2) .
F25 C25 C26 118.5(2) .
F25 C25 C24 120.4(2) .
C26 C25 C24 121.2(2) .
F26 C26 C25 119.4(2) .
F26 C26 C21 118.1(2) .
C25 C26 C21 122.5(2) .

loop_
_geom_bond_atom_site_label_1
_geom_bond_atom_site_label_2
_geom_bond_distance
_geom_bond_site_symmetry_2
N11 C12 1.334(3) .
N11 C16 1.341(3) .
C12 C13 1.391(4) .
C12 H12 0.9500 .
C13 C14 1.391(3) .
C13 H13 0.9500 .
C14 C15 1.393(3) .
C14 C14 1.493(4) 3_565
C15 C16 1.380(3) .
C15 H15 0.9500 .
C16 H16 0.9500 .
C21 O21 1.338(3) .
C21 C26 1.385(3) .
C21 C22 1.394(3) .
O21 H21 0.94(5) .
C22 F22 1.341(3) .
C22 C23 1.378(4) .
C23 F23 1.347(3) .
C23 C24 1.376(4) .
C24 C25 1.385(4) .
C24 Br1 1.867(2) .
C25 F25 1.343(3) .
C25 C26 1.372(3) .
C26 F26 1.355(3) .

loop_
_geom_hbond_atom_site_label_D
_geom_hbond_atom_site_label_H
_geom_hbond_atom_site_label_A
_geom_hbond_distance_DH
_geom_hbond_distance_HA
_geom_hbond_distance_DA
_geom_hbond_angle_DHA
O21 H21 N11 0.94(5) 1.72(5) 2.633(3) 164(5)

loop_
_geom_torsion_atom_site_label_1
_geom_torsion_atom_site_label_2
_geom_torsion_atom_site_label_3
_geom_torsion_atom_site_label_4
_geom_torsion
_geom_torsion_site_symmetry_1
_geom_torsion_site_symmetry_4
C16 N11 C12 C13 -0.6(4) . .
N11 C12 C13 C14 0.2(4) . .
C12 C13 C14 C15 0.9(4) . .
C12 C13 C14 C14 179.5(3) . 3_565
C13 C14 C15 C16 -1.7(4) . .
C14 C14 C15 C16 179.8(3) 3_565 .
C12 N11 C16 C15 -0.2(4) . .
C14 C15 C16 N11 1.4(4) . .
O21 C21 C22 F22 -0.6(4) . .
C26 C21 C22 F22 -178.4(2) . .
O21 C21 C22 C23 177.4(2) . .
C26 C21 C22 C23 -0.3(4) . .
F22 C22 C23 F23 -0.4(4) . .
C21 C22 C23 F23 -178.4(2) . .
F22 C22 C23 C24 179.4(2) . .
C21 C22 C23 C24 1.3(4) . .
F23 C23 C24 C25 178.5(2) . .
C22 C23 C24 C25 -1.3(4) . .
F23 C23 C24 Br1 -1.2(4) . .
C22 C23 C24 Br1 179.0(2) . .
C23 C24 C25 F25 179.3(2) . .
Br1 C24 C25 F25 -1.1(4) . .
C23 C24 C25 C26 0.3(4) . .
Br1 C24 C25 C26 179.97(19) . .
F25 C25 C26 F26 2.2(4) . .
C24 C25 C26 F26 -178.8(2) . .
F25 C25 C26 C21 -178.3(2) . .
C24 C25 C26 C21 0.7(4) . .
O21 C21 C26 F26 1.2(4) . .
C22 C21 C26 F26 178.8(2) . .
O21 C21 C26 C25 -178.2(2) . .
C22 C21 C26 C25 -0.7(4) . .
